data_2008584
loop_
_publ_author_name
'Clegg, William'
'Elsegood, Mark R. J.'
'Dyer, Philip W.'
'Gibson, Vernon C.'
'Marshall, Edward L.'

_publ_section_title
;
 Dibenzylbis(<i>tert</i>-butylimido)molybdenum(VI), containing both
 \h^1^- and \h^2^-benzyl ligands
;
_journal_issue 6
_journal_name_full 'Acta Crystallographica Section C'
_journal_page_first 916
_journal_page_last 918
_journal_paper_doi 10.1107/S0108270199003510
_journal_volume 55
_journal_year 1999
_chemical_formula_iupac '[Mo (C~7~H~7~)~2~(C~4~H~9~N)~2~]'
_chemical_formula_sum 'C22 H32 Mo N2'
_chemical_formula_weight 420.44
_chemical_name_systematic
;
 ?
;
_space_group_IT_number 14
_symmetry_cell_setting monoclinic
_symmetry_space_group_name_Hall '-P 2yn'
_symmetry_space_group_name_H-M 'P 1 21/n 1'
_audit_creation_method SHELXL-97
_cell_angle_alpha 90.00
_cell_angle_beta 97.12(2)
_cell_angle_gamma 90.00
_cell_formula_units_Z 4
_cell_length_a 9.733(3)
_cell_length_b 17.579(4)
_cell_length_c 13.016(3)
_cell_measurement_reflns_used 28
_cell_measurement_temperature 160(2)
_cell_measurement_theta_max 12.51
_cell_measurement_theta_min 11.29
_cell_volume 2209.8(10)
_computing_cell_refinement DIF4
_computing_data_collection 'DIF4 (Stoe & Cie, 1988)'
_computing_data_reduction 'local programs'
_computing_molecular_graphics SHELXTL
_computing_publication_material 'SHELXTL and local programs'
_computing_structure_refinement SHELXTL
_computing_structure_solution 'SHELXTL (Sheldrick, 1994)'
_diffrn_ambient_temperature 160(2)
_diffrn_measured_fraction_theta_full 0.999
_diffrn_measured_fraction_theta_max 0.999
_diffrn_measurement_device_type 'Stoe-Siemens diffractometer with Cryostream cooler (Cosier & Glazer, 1986)'
_diffrn_measurement_method '\w/\q scans with on-line profile fitting (Clegg, 1981)'
_diffrn_radiation_monochromator graphite
_diffrn_radiation_source 'fine-focus sealed tube'
_diffrn_radiation_type MoK\a
_diffrn_radiation_wavelength 0.71073
_diffrn_reflns_av_R_equivalents 0.010
_diffrn_reflns_av_sigmaI/netI 0.019
_diffrn_reflns_limit_h_max 11
_diffrn_reflns_limit_h_min -11
_diffrn_reflns_limit_k_max 20
_diffrn_reflns_limit_k_min -4
_diffrn_reflns_limit_l_max 15
_diffrn_reflns_limit_l_min -15
_diffrn_reflns_number 5099
_diffrn_reflns_theta_full 25.01
_diffrn_reflns_theta_max 25.01
_diffrn_reflns_theta_min 2.73
_diffrn_standards_decay_% 1
_diffrn_standards_interval_time 60
_diffrn_standards_number 5
_exptl_absorpt_coefficient_mu 0.600
_exptl_absorpt_correction_T_max 0.840
_exptl_absorpt_correction_T_min 0.781
_exptl_absorpt_correction_type multi-scan
_exptl_absorpt_process_details '(Sheldrick; 1994)'
_exptl_crystal_colour yellow
_exptl_crystal_density_diffrn 1.264
_exptl_crystal_density_method 'not measured'
_exptl_crystal_description prism
_exptl_crystal_F_000 880
_exptl_crystal_size_max 0.61
_exptl_crystal_size_mid 0.44
_exptl_crystal_size_min 0.29
_refine_diff_density_max 0.234
_refine_diff_density_min -0.275
_refine_ls_extinction_coef 0.0031(3)
_refine_ls_extinction_method SHELXTL
_refine_ls_goodness_of_fit_ref 1.086
_refine_ls_hydrogen_treatment mixed
_refine_ls_matrix_type full
_refine_ls_number_parameters 245
_refine_ls_number_reflns 3903
_refine_ls_number_restraints 0
_refine_ls_restrained_S_all 1.086
_refine_ls_R_factor_all 0.020
_refine_ls_R_factor_gt 0.018
_refine_ls_shift/su_max 0.001
_refine_ls_shift/su_mean 0.000
_refine_ls_structure_factor_coef Fsqd
_refine_ls_weighting_details 'w = 1/[\s^2^(Fo^2^)+(0.0208P)^2^+0.9976P] where P = (Fo^2^+2Fc^2^)/3'
_refine_ls_weighting_scheme calc
_refine_ls_wR_factor_ref 0.051
_reflns_number_gt 3695
_reflns_number_total 3903
_reflns_threshold_expression I>2\s(I)
_cod_data_source_file ln1081.cif
_cod_data_source_block vcg35
_cod_original_sg_symbol_H-M 'P 21/n'
_cod_database_code 2008584
_cod_database_fobs_code 2008584

loop_
_symmetry_equiv_pos_as_xyz
'x, y, z'
'-x+1/2, y+1/2, -z+1/2'
'-x, -y, -z'
'x-1/2, -y-1/2, z-1/2'

loop_
_atom_site_label
_atom_site_fract_x
_atom_site_fract_y
_atom_site_fract_z
_atom_site_U_iso_or_equiv
_atom_site_adp_type
_atom_site_calc_flag
_atom_site_refinement_flags
_atom_site_occupancy
_atom_site_disorder_assembly
_atom_site_disorder_group
_atom_site_type_symbol
Mo .134804(13) .265493(7) .098781(9) .02181(6) Uani d . 1 . . Mo
N1 .23454(14) .19219(8) .15968(9) .0273(3) Uani d . 1 . . N
C1 .27044(17) .11882(9) .20734(12) .0299(3) Uani d . 1 . . C
C2 .19142(19) .05632(10) .14285(15) .0394(4) Uani d . 1 . . C
H2A .2140 .0067 .1750 .059 Uiso calc R 1 . . H
H2B .2180 .0567 .0726 .059 Uiso calc R 1 . . H
H2C .0917 .0655 .1396 .059 Uiso calc R 1 . . H
C3 .2333(2) .12004(12) .31843(14) .0517(5) Uani d . 1 . . C
H3A .2568 .0709 .3516 .077 Uiso calc R 1 . . H
H3B .1338 .1295 .3171 .077 Uiso calc R 1 . . H
H3C .2854 .1605 .3576 .077 Uiso calc R 1 . . H
C4 .42592(19) .10643(12) .20788(16) .0460(5) Uani d . 1 . . C
H4A .4525 .0578 .2413 .069 Uiso calc R 1 . . H
H4B .4767 .1478 .2461 .069 Uiso calc R 1 . . H
H4C .4483 .1058 .1365 .069 Uiso calc R 1 . . H
N2 -.04274(15) .24859(8) .08815(10) .0288(3) Uani d . 1 . . N
C5 -.17756(16) .21728(10) .10232(12) .0305(3) Uani d . 1 . . C
C6 -.2237(2) .16397(14) .01228(15) .0499(5) Uani d . 1 . . C
H6A -.3140 .1421 .0212 .075 Uiso calc R 1 . . H
H6B -.1556 .1230 .0106 .075 Uiso calc R 1 . . H
H6C -.2310 .1925 -.0528 .075 Uiso calc R 1 . . H
C7 -.16578(18) .17478(10) .20528(13) .0349(4) Uani d . 1 . . C
H7A -.2575 .1566 .2177 .052 Uiso calc R 1 . . H
H7B -.1291 .2091 .2614 .052 Uiso calc R 1 . . H
H7C -.1032 .1313 .2029 .052 Uiso calc R 1 . . H
C8 -.2784(2) .28415(13) .10442(17) .0496(5) Uani d . 1 . . C
H8A -.3711 .2647 .1116 .074 Uiso calc R 1 . . H
H8B -.2813 .3131 .0398 .074 Uiso calc R 1 . . H
H8C -.2471 .3174 .1632 .074 Uiso calc R 1 . . H
C9 .1628(2) .36249(10) .20446(14) .0374(4) Uani d . 1 . . C
H9A .222(2) .3542(13) .2644(19) .056 Uiso d . 1 . . H
H9B .075(2) .3799(14) .2154(17) .056 Uiso d . 1 . . H
C10 .22237(18) .39708(9) .11823(12) .0292(3) Uani d . 1 . . C
C11 .13650(18) .42782(9) .03293(13) .0316(4) Uani d . 1 . . C
H11 .0396 .4315 .0354 .038 Uiso calc R 1 . . H
C12 .19165(19) .45266(9) -.05445(13) .0357(4) Uani d . 1 . . C
H12 .1327 .4747 -.1102 .043 Uiso calc R 1 . . H
C13 .3313(2) .44568(10) -.06108(14) .0378(4) Uani d . 1 . . C
H13 .3683 .4628 -.1212 .045 Uiso calc R 1 . . H
C14 .41750(19) .41366(10) .02026(15) .0394(4) Uani d . 1 . . C
H14 .5137 .4085 .0155 .047 Uiso calc R 1 . . H
C15 .36442(18) .38916(10) .10819(13) .0347(4) Uani d . 1 . . C
H15 .4245 .3666 .1628 .042 Uiso calc R 1 . . H
C16 .18291(19) .25914(9) -.06142(12) .0262(3) Uani d . 1 . . C
H16A .255(2) .2927(12) -.0663(15) .039 Uiso d . 1 . . H
H16B .107(2) .2790(11) -.1014(16) .039 Uiso d . 1 . . H
C17 .21836(15) .18155(9) -.09541(10) .0232(3) Uani d . 1 . . C
C18 .11671(16) .13065(9) -.13714(12) .0285(3) Uani d . 1 . . C
H18 .0223 .1458 -.1442 .034 Uiso calc R 1 . . H
C19 .15010(18) .05848(10) -.16849(13) .0348(4) Uani d . 1 . . C
H19 .0788 .0251 -.1975 .042 Uiso calc R 1 . . H
C20 .28669(19) .03445(10) -.15798(13) .0364(4) Uani d . 1 . . C
H20 .3094 -.0153 -.1788 .044 Uiso calc R 1 . . H
C21 .38977(18) .08412(10) -.11667(13) .0343(4) Uani d . 1 . . C
H21 .4838 .0683 -.1090 .041 Uiso calc R 1 . . H
C22 .35598(16) .15675(10) -.08653(12) .0284(3) Uani d . 1 . . C
H22 .4278 .1904 -.0593 .034 Uiso calc R 1 . . H

loop_
_atom_site_aniso_label
_atom_site_aniso_U_11
_atom_site_aniso_U_22
_atom_site_aniso_U_33
_atom_site_aniso_U_12
_atom_site_aniso_U_13
_atom_site_aniso_U_23
Mo .02773(9) .01892(9) .01963(8) .00094(5) .00638(5) .00024(4)
N1 .0333(7) .0262(7) .0227(6) .0013(6) .0052(5) -.0003(5)
C1 .0338(8) .0295(8) .0261(8) .0087(7) .0026(6) .0059(7)
C2 .0427(10) .0269(9) .0476(10) .0002(8) .0022(8) .0067(8)
C3 .0782(15) .0480(12) .0313(9) .0228(11) .0166(9) .0156(9)
C4 .0348(10) .0524(12) .0486(11) .0103(9) -.0043(8) -.0006(9)
N2 .0320(7) .0301(7) .0254(7) .0035(6) .0082(6) .0000(6)
C5 .0245(8) .0393(9) .0289(8) .0029(7) .0082(6) -.0001(7)
C6 .0394(10) .0721(15) .0388(10) -.0122(10) .0067(8) -.0148(10)
C7 .0346(9) .0367(9) .0353(9) -.0012(7) .0119(7) .0030(7)
C8 .0418(11) .0608(13) .0493(11) .0220(10) .0178(9) .0138(10)
C9 .0582(12) .0276(9) .0274(8) -.0017(8) .0090(8) -.0064(7)
C10 .0429(9) .0168(7) .0270(8) -.0020(7) .0008(7) -.0048(6)
C11 .0350(9) .0226(8) .0362(9) .0051(7) .0003(7) -.0044(7)
C12 .0512(10) .0230(8) .0304(8) .0017(7) -.0048(7) .0023(7)
C13 .0522(11) .0266(9) .0354(9) -.0103(8) .0087(8) .0019(7)
C14 .0347(9) .0313(9) .0520(11) -.0077(7) .0046(8) .0012(8)
C15 .0380(9) .0267(8) .0361(9) -.0035(7) -.0091(7) .0004(7)
C16 .0356(9) .0217(8) .0225(8) -.0013(7) .0077(7) .0001(6)
C17 .0301(8) .0241(8) .0165(6) -.0016(6) .0075(6) .0004(6)
C18 .0265(8) .0335(9) .0262(8) -.0032(7) .0066(6) -.0037(7)
C19 .0392(9) .0315(9) .0350(9) -.0115(7) .0094(7) -.0101(7)
C20 .0487(10) .0256(8) .0378(9) .0000(7) .0169(8) -.0079(7)
C21 .0316(8) .0370(10) .0361(9) .0057(7) .0115(7) -.0011(7)
C22 .0278(8) .0303(9) .0278(8) -.0056(6) .0063(6) -.0032(6)

loop_
_atom_type_symbol
_atom_type_description
_atom_type_scat_dispersion_real
_atom_type_scat_dispersion_imag
_atom_type_scat_source
C C 0.0033 0.0016 'International Tables Vol C Tables 4.2.6.8 and 6.1.1.4'
H H 0.0000 0.0000 'International Tables Vol C Tables 4.2.6.8 and 6.1.1.4'
N N 0.0061 0.0033 'International Tables Vol C Tables 4.2.6.8 and 6.1.1.4'
Mo Mo -1.6832 0.6857 'International Tables Vol C Tables 4.2.6.8 and 6.1.1.4'

loop_
_geom_angle_atom_site_label_1
_geom_angle_atom_site_label_2
_geom_angle_atom_site_label_3
_geom_angle
_geom_angle_publ_flag
N2 Mo N1 113.64(7) yes
N2 Mo C9 103.17(7) yes
N1 Mo C9 105.75(7) yes
N2 Mo C16 104.01(7) yes
N1 Mo C16 102.82(6) yes
C9 Mo C16 127.77(6) yes
N2 Mo C10 119.65(6) yes
N1 Mo C10 118.71(6) yes
C9 Mo C10 35.89(6) yes
C16 Mo C10 91.92(6) yes
C1 N1 Mo 160.00(12) yes
N1 C1 C4 108.28(14) no
N1 C1 C2 108.95(13) no
C4 C1 C2 109.28(15) no
N1 C1 C3 108.50(13) no
C4 C1 C3 110.30(15) no
C2 C1 C3 111.46(16) no
C5 N2 Mo 162.83(12) yes
N2 C5 C6 108.62(13) no
N2 C5 C7 109.00(13) no
C6 C5 C7 110.92(16) no
N2 C5 C8 107.53(15) no
C6 C5 C8 110.91(16) no
C7 C5 C8 109.77(14) no
C10 C9 Mo 82.61(10) yes
C15 C10 C11 117.13(15) no
C15 C10 C9 121.18(16) no
C11 C10 C9 120.77(17) no
C15 C10 Mo 103.17(10) no
C11 C10 Mo 96.60(10) no
C9 C10 Mo 61.50(9) yes
C12 C11 C10 120.92(16) no
C13 C12 C11 120.55(16) no
C12 C13 C14 119.79(16) no
C15 C14 C13 120.40(17) no
C14 C15 C10 121.13(16) no
C17 C16 Mo 114.44(10) no
C18 C17 C22 117.26(14) no
C18 C17 C16 121.67(14) no
C22 C17 C16 121.06(14) no
C19 C18 C17 121.50(15) no
C18 C19 C20 120.54(15) no
C19 C20 C21 119.04(16) no
C22 C21 C20 120.23(15) no
C21 C22 C17 121.43(15) no
C10 C9 H9A 116.8(14) no
Mo C9 H9A 115.1(14) no
C10 C9 H9B 116.1(14) no
Mo C9 H9B 107.8(14) no
H9A C9 H9B 114(2) no
C17 C16 H16A 110.8(13) no
Mo C16 H16A 106.6(12) no
C17 C16 H16B 112.4(13) no
Mo C16 H16B 105.4(13) no
H16A C16 H16B 106.7(17) no
C1 C2 H2A 109.5 no
C1 C2 H2B 109.5 no
H2A C2 H2B 109.5 no
C1 C2 H2C 109.5 no
H2A C2 H2C 109.5 no
H2B C2 H2C 109.5 no
C1 C3 H3A 109.5 no
C1 C3 H3B 109.5 no
H3A C3 H3B 109.5 no
C1 C3 H3C 109.5 no
H3A C3 H3C 109.5 no
H3B C3 H3C 109.5 no
C1 C4 H4A 109.5 no
C1 C4 H4B 109.5 no
H4A C4 H4B 109.5 no
C1 C4 H4C 109.5 no
H4A C4 H4C 109.5 no
H4B C4 H4C 109.5 no
C5 C6 H6A 109.5 no
C5 C6 H6B 109.5 no
H6A C6 H6B 109.5 no
C5 C6 H6C 109.5 no
H6A C6 H6C 109.5 no
H6B C6 H6C 109.5 no
C5 C7 H7A 109.5 no
C5 C7 H7B 109.5 no
H7A C7 H7B 109.5 no
C5 C7 H7C 109.5 no
H7A C7 H7C 109.5 no
H7B C7 H7C 109.5 no
C5 C8 H8A 109.5 no
C5 C8 H8B 109.5 no
H8A C8 H8B 109.5 no
C5 C8 H8C 109.5 no
H8A C8 H8C 109.5 no
H8B C8 H8C 109.5 no
C12 C11 H11 119.5 no
C10 C11 H11 119.5 no
C13 C12 H12 119.7 no
C11 C12 H12 119.7 no
C12 C13 H13 120.1 no
C14 C13 H13 120.1 no
C15 C14 H14 119.8 no
C13 C14 H14 119.8 no
C14 C15 H15 119.4 no
C10 C15 H15 119.4 no
C19 C18 H18 119.3 no
C17 C18 H18 119.3 no
C18 C19 H19 119.7 no
C20 C19 H19 119.7 no
C19 C20 H20 120.5 no
C21 C20 H20 120.5 no
C22 C21 H21 119.9 no
C20 C21 H21 119.9 no
C21 C22 H22 119.3 no
C17 C22 H22 119.3 no

loop_
_geom_bond_atom_site_label_1
_geom_bond_atom_site_label_2
_geom_bond_site_symmetry_2
_geom_bond_distance
_geom_bond_publ_flag
Mo N2 . 1.7420(15) yes
Mo N1 . 1.7437(14) yes
Mo C9 . 2.1866(17) yes
Mo C16 . 2.1958(16) yes
Mo C10 . 2.4673(16) yes
N1 C1 . 1.455(2) yes
C1 C4 . 1.528(2) no
C1 C2 . 1.531(2) no
C1 C3 . 1.534(2) no
N2 C5 . 1.456(2) yes
C5 C6 . 1.524(2) no
C5 C7 . 1.526(2) no
C5 C8 . 1.534(2) no
C9 C10 . 1.459(2) yes
C10 C15 . 1.412(2) yes
C10 C11 . 1.412(2) yes
C11 C12 . 1.387(3) no
C12 C13 . 1.378(3) no
C13 C14 . 1.386(3) no
C14 C15 . 1.382(3) no
C16 C17 . 1.488(2) yes
C17 C18 . 1.393(2) no
C17 C22 . 1.400(2) no
C18 C19 . 1.384(2) no
C19 C20 . 1.385(3) no
C20 C21 . 1.387(3) no
C21 C22 . 1.387(2) no
C9 H9A . .92(2) no
C9 H9B . .94(2) no
C16 H16A . .93(2) no
C16 H16B . .92(2) no
C2 H2A . .980 no
C2 H2B . .980 no
C2 H2C . .980 no
C3 H3A . .980 no
C3 H3B . .980 no
C3 H3C . .980 no
C4 H4A . .980 no
C4 H4B . .980 no
C4 H4C . .980 no
C6 H6A . .980 no
C6 H6B . .980 no
C6 H6C . .980 no
C7 H7A . .980 no
C7 H7B . .980 no
C7 H7C . .980 no
C8 H8A . .980 no
C8 H8B . .980 no
C8 H8C . .980 no
C11 H11 . .950 no
C12 H12 . .950 no
C13 H13 . .950 no
C14 H14 . .950 no
C15 H15 . .950 no
C18 H18 . .950 no
C19 H19 . .950 no
C20 H20 . .950 no
C21 H21 . .950 no
C22 H22 . .950 no

loop_
_geom_torsion_atom_site_label_1
_geom_torsion_atom_site_label_2
_geom_torsion_atom_site_label_3
_geom_torsion_atom_site_label_4
_geom_torsion
_geom_torsion_publ_flag
N2 Mo N1 C1 7.3(3) no
C9 Mo N1 C1 119.8(3) no
C16 Mo N1 C1 -104.4(3) no
C10 Mo N1 C1 156.2(3) no
Mo N1 C1 C4 161.5(3) no
Mo N1 C1 C2 42.7(4) no
Mo N1 C1 C3 -78.8(3) no
N1 Mo N2 C5 15.7(4) no
C9 Mo N2 C5 -98.3(4) no
C16 Mo N2 C5 126.8(4) no
C10 Mo N2 C5 -132.7(4) no
Mo N2 C5 C6 -101.5(4) no
Mo N2 C5 C7 19.5(5) no
Mo N2 C5 C8 138.4(4) no
N2 Mo C9 C10 -122.91(11) no
N1 Mo C9 C10 117.50(11) no
C16 Mo C9 C10 -3.18(15) no
Mo C9 C10 C15 -88.54(15) no
Mo C9 C10 C11 80.15(15) no
N2 Mo C10 C15 -171.29(10) no
N1 Mo C10 C15 41.79(13) no
C9 Mo C10 C15 118.55(17) no
C16 Mo C10 C15 -63.97(12) no
N2 Mo C10 C11 -51.39(12) no
N1 Mo C10 C11 161.69(10) no
C9 Mo C10 C11 -121.55(17) no
C16 Mo C10 C11 55.94(11) no
N2 Mo C10 C9 70.16(13) no
N1 Mo C10 C9 -76.76(13) no
C16 Mo C10 C9 177.49(12) no
C15 C10 C11 C12 -3.3(2) no
C9 C10 C11 C12 -172.41(15) no
Mo C10 C11 C12 -111.75(15) no
C10 C11 C12 C13 2.0(3) no
C11 C12 C13 C14 -0.1(3) no
C12 C13 C14 C15 -0.4(3) no
C13 C14 C15 C10 -1.0(3) no
C11 C10 C15 C14 2.8(2) no
C9 C10 C15 C14 171.87(16) no
Mo C10 C15 C14 107.41(16) no
N2 Mo C16 C17 -88.98(13) no
N1 Mo C16 C17 29.75(13) no
C9 Mo C16 C17 151.65(12) no
C10 Mo C16 C17 149.79(12) no
Mo C16 C17 C18 87.12(16) no
Mo C16 C17 C22 -92.83(15) no
C22 C17 C18 C19 0.1(2) no
C16 C17 C18 C19 -179.88(15) no
C17 C18 C19 C20 0.7(2) no
C18 C19 C20 C21 -0.8(3) no
C19 C20 C21 C22 -0.1(3) no
C20 C21 C22 C17 0.9(2) no
C18 C17 C22 C21 -0.9(2) no
C16 C17 C22 C21 179.06(15) no
